data_7158459
loop_
_publ_author_name
'Peng, Xiaogang'
'Zhou, Shuang'
'Liu, Junjun'
'Gao, Ying'
'Chang, Jinling'
'Ruan, Hanli'

_publ_section_title
;
 (+-)-Usphenethylones A-C, three pairs of heterodimeric polyketide
 enantiomers from <i>Aspergillus ustus</i> 3.3904.
;
_journal_issue 3
_journal_name_full 'Organic &amp; biomolecular chemistry'
_journal_page_first 694
_journal_page_last 700
_journal_paper_doi 10.1039/d1ob02006d
_journal_volume 20
_journal_year 2022
_chemical_absolute_configuration ad
_chemical_formula_moiety 'C20 H20 O7, H2 O'
_chemical_formula_sum 'C20 H22 O8'
_chemical_formula_weight 390.37
_space_group_crystal_system monoclinic
_space_group_IT_number 4
_space_group_name_Hall 'P 2yb'
_space_group_name_H-M_alt 'P 1 21 1'
_atom_sites_solution_hydrogens mixed
_atom_sites_solution_primary dual
_audit_creation_date 2021-05-06
_audit_creation_method
; 
Olex2 1.3 
(compiled 2020.11.12 svn.r5f609507 for OlexSys, GUI svn.r6272) 
;
_audit_update_record
;
2021-08-20 deposited with the CCDC.	2021-12-22 downloaded from the CCDC.
;
_cell_angle_alpha 90
_cell_angle_beta 113.249(5)
_cell_angle_gamma 90
_cell_formula_units_Z 2
_cell_length_a 14.1584(16)
_cell_length_b 4.6034(5)
_cell_length_c 14.9562(16)
_cell_measurement_reflns_used 9977
_cell_measurement_temperature 100(1)
_cell_measurement_theta_max 48.28
_cell_measurement_theta_min 2.80
_cell_volume 895.64(17)
_computing_cell_refinement 'SAINT V8.40B (?, 2016)'
_computing_data_collection 'Bruker APEX2'
_computing_data_reduction 'SAINT V8.40B (?, 2016)'
_computing_molecular_graphics 'Olex2 1.3 (Dolomanov et al., 2009)'
_computing_publication_material 'Olex2 1.3 (Dolomanov et al., 2009)'
_computing_structure_refinement 'XL  (Sheldrick, 2008)'
_computing_structure_solution 'XM  (Sheldrick, 2008)'
_diffrn_ambient_temperature 100(1)
_diffrn_measured_fraction_theta_full 0.999
_diffrn_measured_fraction_theta_max 0.999
_diffrn_measurement_device_type 'Bruker APEX-II CCD'
_diffrn_measurement_method '\f and \w scans'
_diffrn_radiation_type GaK\a
_diffrn_radiation_wavelength 1.34138
_diffrn_reflns_av_R_equivalents 0.0749
_diffrn_reflns_av_unetI/netI 0.0478
_diffrn_reflns_Laue_measured_fraction_full 0.999
_diffrn_reflns_Laue_measured_fraction_max 0.999
_diffrn_reflns_limit_h_max 16
_diffrn_reflns_limit_h_min -16
_diffrn_reflns_limit_k_max 5
_diffrn_reflns_limit_k_min -5
_diffrn_reflns_limit_l_max 17
_diffrn_reflns_limit_l_min -17
_diffrn_reflns_number 19710
_diffrn_reflns_point_group_measured_fraction_full 0.990
_diffrn_reflns_point_group_measured_fraction_max 0.990
_diffrn_reflns_theta_full 52.429
_diffrn_reflns_theta_max 52.429
_diffrn_reflns_theta_min 2.798
_diffrn_source_current 3.57
_diffrn_source_power 0.2497215
_diffrn_source_voltage 69.95
_diffrn_standards_number 0
_exptl_absorpt_coefficient_mu 0.603
_exptl_absorpt_correction_T_max 0.7512
_exptl_absorpt_correction_T_min 0.5272
_exptl_absorpt_correction_type multi-scan
_exptl_absorpt_process_details 'SADABS-2016/2 (Bruker,2016/2)'
_exptl_crystal_colour colourless
_exptl_crystal_colour_primary colourless
_exptl_crystal_density_diffrn 1.448
_exptl_crystal_description needle
_exptl_crystal_F_000 412
_exptl_crystal_size_max 0.1
_exptl_crystal_size_mid 0.03
_exptl_crystal_size_min 0.02
_refine_diff_density_max 0.356
_refine_diff_density_min -0.325
_refine_diff_density_rms 0.094
_refine_ls_abs_structure_details
; 
 Classical Flack method preferred over Parsons because s.u. lower. 
;
_refine_ls_abs_structure_Flack 0.5(9)
_refine_ls_extinction_coef 0.018(5)
_refine_ls_extinction_expression Fc^*^=kFc[1+0.001xFc^2^\l^3^/sin(2\q)]^-1/4^
_refine_ls_extinction_method 'SHELXL-2018/3 (Sheldrick 2018)'
_refine_ls_goodness_of_fit_ref 1.064
_refine_ls_hydrogen_treatment constr
_refine_ls_matrix_type full
_refine_ls_number_parameters 261
_refine_ls_number_reflns 3074
_refine_ls_number_restraints 1
_refine_ls_restrained_S_all 1.064
_refine_ls_R_factor_all 0.0964
_refine_ls_R_factor_gt 0.0851
_refine_ls_shift/su_max 0.000
_refine_ls_shift/su_mean 0.000
_refine_ls_structure_factor_coef Fsqd
_refine_ls_weighting_details 'w=1/[\s^2^(Fo^2^)+(0.1265P)^2^+2.0863P] where P=(Fo^2^+2Fc^2^)/3'
_refine_ls_weighting_scheme calc
_refine_ls_wR_factor_gt 0.2271
_refine_ls_wR_factor_ref 0.2370
_reflns_Friedel_coverage 0.745
_reflns_Friedel_fraction_full 0.979
_reflns_Friedel_fraction_max 0.979
_reflns_number_gt 2627
_reflns_number_total 3074
_reflns_threshold_expression 'I > 2\s(I)'
_cod_data_source_file d1ob02006d2.cif
_cod_data_source_block 210320a_0m
_cod_depositor_comments 'Adding full bibliography for 7158459--7158466.cif.'
_cod_database_code 7158459
_shelx_shelxl_version_number 2018/3
_shelx_space_group_comment
; 
The symmetry employed for this shelxl refinement is uniquely defined 
by the following loop, which should always be used as a source of 
symmetry information in preference to the above space-group names. 
They are only intended as comments. 
;
_shelx_estimated_absorpt_t_max 0.988
_shelx_estimated_absorpt_t_min 0.942
_olex2_refinement_description
; 
1. Fixed Uiso 
 At 1.2 times of: 
  All C(H) groups, All C(H,H) groups 
 At 1.5 times of: 
  All C(H,H,H) groups, All O(H) groups, All O(H,H) groups 
2.a Free rotating group: 
 O8(H8C,H8D) 
2.b Ternary CH refined with riding coordinates: 
 C9(H9), C10(H10) 
2.c Secondary CH2 refined with riding coordinates: 
 C8(H8A,H8B), C11(H11A,H11B), C18(H18A,H18B) 
2.d Aromatic/amide H refined with riding coordinates: 
 C5(H5), C7(H7) 
2.e Idealised Me refined as rotating group: 
 C1'(H1'A,H1'B,H1'C), C17(H17C,H17A,H17B), C19(H19A,H19B,H19C) 
2.f Idealised tetrahedral OH refined as rotating group: 
 O2(H2) 
;
_olex2_submission_special_instructions 'No special instructions were received'

loop_
_space_group_symop_operation_xyz
'x, y, z'
'-x, y+1/2, -z'

loop_
_atom_site_label
_atom_site_type_symbol
_atom_site_fract_x
_atom_site_fract_y
_atom_site_fract_z
_atom_site_U_iso_or_equiv
_atom_site_adp_type
_atom_site_occupancy
_atom_site_site_symmetry_order
_atom_site_calc_flag
_atom_site_refinement_flags_posn
_atom_site_refinement_flags_adp
_atom_site_refinement_flags_occupancy
_atom_site_disorder_assembly
_atom_site_disorder_group
C1 C -0.8066(6) -0.4231(19) -0.8457(5) 0.0332(17) Uani 1 1 d . . . . .
C1' C -0.7233(7) 0.094(2) -0.6432(6) 0.0406(19) Uani 1 1 d . . . . .
H1'A H -0.677400 -0.029503 -0.590438 0.061 Uiso 1 1 calc R U . . .
H1'B H -0.766584 0.209514 -0.619309 0.061 Uiso 1 1 calc R U . . .
H1'C H -0.682269 0.223237 -0.665605 0.061 Uiso 1 1 calc R U . . .
C2 C -0.7634(6) -0.5898(16) -0.8987(5) 0.0306(17) Uani 1 1 d . . . . .
C3 C -0.6587(6) -0.5753(17) -0.8803(5) 0.0308(16) Uani 1 1 d . . . . .
C4 C -0.5949(6) -0.4005(16) -0.8029(5) 0.0298(16) Uani 1 1 d . . . . .
C5 C -0.6344(6) -0.2373(17) -0.7475(5) 0.0344(18) Uani 1 1 d . . . . .
H5 H -0.590062 -0.123392 -0.694641 0.041 Uiso 1 1 calc R U . . .
C6 C -0.7408(6) -0.2424(18) -0.7704(5) 0.0323(17) Uani 1 1 d . . . . .
C7 C -0.9153(6) -0.4449(19) -0.8649(6) 0.0391(19) Uani 1 1 d . . . . .
H7 H -0.941955 -0.325749 -0.828462 0.047 Uiso 1 1 calc R U . . .
C8 C -0.6177(6) -0.7511(18) -0.9416(5) 0.0341(17) Uani 1 1 d . . . . .
H8A H -0.648547 -0.947641 -0.951267 0.041 Uiso 1 1 calc R U . . .
H8B H -0.638667 -0.658576 -1.006354 0.041 Uiso 1 1 calc R U . . .
C9 C -0.4802(6) -0.4031(17) -0.7780(5) 0.0298(16) Uani 1 1 d . . . . .
H9 H -0.452715 -0.201657 -0.760329 0.036 Uiso 1 1 calc R U . . .
C10 C -0.4619(6) -0.5021(17) -0.8676(5) 0.0332(17) Uani 1 1 d . . . . .
H10 H -0.493978 -0.358511 -0.921277 0.040 Uiso 1 1 calc R U . . .
C11 C -0.4247(6) -0.6056(17) -0.6920(5) 0.0328(17) Uani 1 1 d . . . . .
H11A H -0.411301 -0.499637 -0.630599 0.039 Uiso 1 1 calc R U . . .
H11B H -0.469969 -0.772319 -0.694916 0.039 Uiso 1 1 calc R U . . .
C12 C -0.3250(6) -0.7170(17) -0.6912(5) 0.0321(17) Uani 1 1 d . . . . .
C13 C -0.2584(6) -0.8860(17) -0.6101(6) 0.0351(18) Uani 1 1 d . . . . .
C14 C -0.1390(6) -0.9405(18) -0.6892(6) 0.0378(19) Uani 1 1 d . . . . .
C15 C -0.1992(6) -0.7790(18) -0.7665(5) 0.0338(17) Uani 1 1 d . . . . .
C16 C -0.2954(6) -0.6767(16) -0.7668(5) 0.0333(18) Uani 1 1 d . . . . .
C17 C -0.1715(7) -0.706(2) -0.8522(6) 0.045(2) Uani 1 1 d . . . . .
H17C H -0.220230 -0.801396 -0.910932 0.068 Uiso 1 1 calc R U . . .
H17A H -0.101771 -0.775260 -0.838946 0.068 Uiso 1 1 calc R U . . .
H17B H -0.174655 -0.495521 -0.862052 0.068 Uiso 1 1 calc R U . . .
C18 C -0.0389(7) -1.089(2) -0.6711(6) 0.045(2) Uani 1 1 d . . . . .
H18A H -0.021464 -1.061963 -0.728464 0.054 Uiso 1 1 calc R U . . .
H18B H -0.046633 -1.300001 -0.663015 0.054 Uiso 1 1 calc R U . . .
C19 C 0.0495(7) -0.971(2) -0.5801(7) 0.053(2) Uani 1 1 d . . . . .
H19A H 0.030541 -0.984592 -0.523921 0.079 Uiso 1 1 calc R U . . .
H19B H 0.062761 -0.768017 -0.590751 0.079 Uiso 1 1 calc R U . . .
H19C H 0.111659 -1.086634 -0.567669 0.079 Uiso 1 1 calc R U . . .
O1 O -0.9750(4) -0.6113(14) -0.9266(4) 0.0453(15) Uani 1 1 d . . . . .
O2 O -0.8216(4) -0.7663(13) -0.9722(4) 0.0374(13) Uani 1 1 d . . . . .
H2 H -0.882528 -0.764761 -0.976436 0.056 Uiso 1 1 calc R U . . .
O3 O -0.7867(4) -0.0846(12) -0.7218(4) 0.0386(14) Uani 1 1 d . . . . .
O4 O -0.5075(4) -0.7774(12) -0.8987(4) 0.0346(13) Uani 1 1 d . . . . .
O5 O -0.3555(4) -0.5315(12) -0.8498(3) 0.0339(12) Uani 1 1 d . . . . .
O6 O -0.1691(4) -0.9940(13) -0.6138(4) 0.0392(14) Uani 1 1 d . . . . .
O7 O -0.2744(4) -0.9540(14) -0.5375(4) 0.0429(15) Uani 1 1 d . . . . .
O8 O -0.5379(4) -0.5348(12) -0.4784(4) 0.0397(13) Uani 1 1 d G . . . .
H8C H -0.517578 -0.373894 -0.495686 0.060 Uiso 1 1 d G U . . .
H8D H -0.593897 -0.487619 -0.471043 0.060 Uiso 1 1 d G U . . .

loop_
_atom_site_aniso_label
_atom_site_aniso_U_11
_atom_site_aniso_U_22
_atom_site_aniso_U_33
_atom_site_aniso_U_23
_atom_site_aniso_U_13
_atom_site_aniso_U_12
C1 0.034(4) 0.034(4) 0.029(4) 0.000(3) 0.011(3) -0.001(3)
C1' 0.050(5) 0.038(4) 0.032(4) -0.002(4) 0.014(4) 0.000(4)
C2 0.035(4) 0.028(4) 0.029(4) 0.003(3) 0.012(3) -0.001(3)
C3 0.033(4) 0.026(4) 0.029(4) 0.003(3) 0.007(3) 0.003(3)
C4 0.032(4) 0.026(3) 0.030(4) 0.003(3) 0.012(3) 0.001(3)
C5 0.041(4) 0.030(4) 0.027(4) -0.001(3) 0.008(3) -0.001(4)
C6 0.038(4) 0.029(4) 0.030(4) 0.002(3) 0.014(3) 0.004(3)
C7 0.037(4) 0.041(5) 0.039(4) -0.004(4) 0.015(4) -0.003(4)
C8 0.033(4) 0.034(4) 0.031(4) -0.003(4) 0.009(3) 0.003(4)
C9 0.035(4) 0.024(3) 0.027(4) -0.005(3) 0.009(3) -0.003(3)
C10 0.036(4) 0.028(4) 0.035(4) -0.002(3) 0.012(3) -0.001(3)
C11 0.036(4) 0.030(4) 0.031(4) -0.004(3) 0.012(3) -0.002(3)
C12 0.035(4) 0.029(4) 0.030(4) 0.000(3) 0.010(3) -0.002(3)
C13 0.037(4) 0.030(4) 0.038(4) 0.004(3) 0.015(4) 0.002(3)
C14 0.037(4) 0.038(4) 0.035(4) -0.004(4) 0.011(3) 0.001(4)
C15 0.036(4) 0.033(4) 0.030(4) -0.001(4) 0.011(3) 0.002(4)
C16 0.039(4) 0.025(4) 0.030(4) 0.003(3) 0.007(3) -0.003(3)
C17 0.047(5) 0.051(6) 0.038(4) 0.007(4) 0.017(4) 0.005(4)
C18 0.046(5) 0.045(5) 0.042(5) -0.001(4) 0.016(4) 0.002(4)
C19 0.044(5) 0.060(6) 0.050(5) -0.001(5) 0.012(4) -0.002(5)
O1 0.035(3) 0.056(4) 0.039(3) -0.007(3) 0.009(3) -0.004(3)
O2 0.037(3) 0.037(3) 0.036(3) -0.011(3) 0.013(2) -0.006(3)
O3 0.041(3) 0.038(3) 0.036(3) -0.009(3) 0.014(2) 0.001(3)
O4 0.037(3) 0.031(3) 0.031(3) -0.005(2) 0.008(2) 0.000(2)
O5 0.037(3) 0.034(3) 0.029(2) 0.002(2) 0.012(2) -0.001(2)
O6 0.033(3) 0.047(3) 0.035(3) 0.007(3) 0.011(2) 0.006(3)
O7 0.041(3) 0.052(4) 0.033(3) 0.012(3) 0.012(2) 0.009(3)
O8 0.044(3) 0.031(3) 0.044(3) 0.001(3) 0.017(3) 0.000(3)

loop_
_atom_type_symbol
_atom_type_description
_atom_type_scat_dispersion_real
_atom_type_scat_dispersion_imag
_atom_type_scat_source
C C 0.0137 0.0067 'International Tables Vol C Tables 4.2.6.8 and 6.1.1.4'
H H 0.0000 0.0000 'International Tables Vol C Tables 4.2.6.8 and 6.1.1.4'
O O 0.0389 0.0241 'International Tables Vol C Tables 4.2.6.8 and 6.1.1.4'

loop_
_geom_angle_atom_site_label_1
_geom_angle_atom_site_label_2
_geom_angle_atom_site_label_3
_geom_angle
_geom_angle_site_symmetry_1
_geom_angle_site_symmetry_3
_geom_angle_publ_flag
C2 C1 C6 118.3(7) . . ?
C2 C1 C7 120.9(7) . . ?
C6 C1 C7 120.8(7) . . ?
H1'A C1' H1'B 109.5 . . ?
H1'A C1' H1'C 109.5 . . ?
H1'B C1' H1'C 109.5 . . ?
O3 C1' H1'A 109.5 . . ?
O3 C1' H1'B 109.5 . . ?
O3 C1' H1'C 109.5 . . ?
C3 C2 C1 121.8(7) . . ?
O2 C2 C1 121.7(7) . . ?
O2 C2 C3 116.5(6) . . ?
C2 C3 C4 118.5(7) . . ?
C2 C3 C8 119.3(7) . . ?
C4 C3 C8 122.2(7) . . ?
C3 C4 C9 118.4(6) . . ?
C5 C4 C3 121.4(7) . . ?
C5 C4 C9 120.1(7) . . ?
C4 C5 H5 120.3 . . ?
C4 C5 C6 119.3(7) . . ?
C6 C5 H5 120.3 . . ?
C5 C6 C1 120.7(7) . . ?
O3 C6 C1 115.8(7) . . ?
O3 C6 C5 123.5(7) . . ?
C1 C7 H7 118.4 . . ?
O1 C7 C1 123.2(8) . . ?
O1 C7 H7 118.4 . . ?
C3 C8 H8A 109.1 . . ?
C3 C8 H8B 109.1 . . ?
H8A C8 H8B 107.8 . . ?
O4 C8 C3 112.7(6) . . ?
O4 C8 H8A 109.1 . . ?
O4 C8 H8B 109.1 . . ?
C4 C9 H9 109.0 . . ?
C4 C9 C10 108.8(6) . . ?
C4 C9 C11 110.9(6) . . ?
C10 C9 H9 109.0 . . ?
C11 C9 H9 109.0 . . ?
C11 C9 C10 110.2(6) . . ?
C9 C10 H10 108.9 . . ?
O4 C10 C9 109.9(6) . . ?
O4 C10 H10 108.9 . . ?
O4 C10 O5 106.7(6) . . ?
O5 C10 C9 113.3(6) . . ?
O5 C10 H10 108.9 . . ?
C9 C11 H11A 109.1 . . ?
C9 C11 H11B 109.1 . . ?
H11A C11 H11B 107.8 . . ?
C12 C11 C9 112.6(6) . . ?
C12 C11 H11A 109.1 . . ?
C12 C11 H11B 109.1 . . ?
C13 C12 C11 119.7(7) . . ?
C16 C12 C11 122.9(7) . . ?
C16 C12 C13 117.4(7) . . ?
O6 C13 C12 117.9(7) . . ?
O7 C13 C12 126.4(7) . . ?
O7 C13 O6 115.7(7) . . ?
C15 C14 C18 129.5(7) . . ?
C15 C14 O6 120.2(7) . . ?
O6 C14 C18 110.3(7) . . ?
C14 C15 C16 117.3(7) . . ?
C14 C15 C17 123.7(7) . . ?
C16 C15 C17 119.0(7) . . ?
C12 C16 C15 123.5(7) . . ?
C12 C16 O5 122.2(7) . . ?
O5 C16 C15 114.3(6) . . ?
C15 C17 H17C 109.5 . . ?
C15 C17 H17A 109.5 . . ?
C15 C17 H17B 109.5 . . ?
H17C C17 H17A 109.5 . . ?
H17C C17 H17B 109.5 . . ?
H17A C17 H17B 109.5 . . ?
C14 C18 H18A 109.1 . . ?
C14 C18 H18B 109.1 . . ?
C14 C18 C19 112.4(7) . . ?
H18A C18 H18B 107.9 . . ?
C19 C18 H18A 109.1 . . ?
C19 C18 H18B 109.1 . . ?
C18 C19 H19A 109.5 . . ?
C18 C19 H19B 109.5 . . ?
C18 C19 H19C 109.5 . . ?
H19A C19 H19B 109.5 . . ?
H19A C19 H19C 109.5 . . ?
H19B C19 H19C 109.5 . . ?
C2 O2 H2 109.5 . . ?
C6 O3 C1' 118.1(6) . . ?
C10 O4 C8 110.2(6) . . ?
C16 O5 C10 116.6(6) . . ?
C14 O6 C13 123.6(6) . . ?
H8C O8 H8D 104.5 . . ?

loop_
_geom_bond_atom_site_label_1
_geom_bond_atom_site_label_2
_geom_bond_distance
_geom_bond_site_symmetry_2
_geom_bond_publ_flag
C1 C2 1.405(11) . ?
C1 C6 1.414(11) . ?
C1 C7 1.454(11) . ?
C1' H1'A 0.9800 . ?
C1' H1'B 0.9800 . ?
C1' H1'C 0.9800 . ?
C1' O3 1.424(10) . ?
C2 C3 1.398(10) . ?
C2 O2 1.354(9) . ?
C3 C4 1.406(11) . ?
C3 C8 1.502(10) . ?
C4 C5 1.390(11) . ?
C4 C9 1.516(10) . ?
C5 H5 0.9500 . ?
C5 C6 1.407(11) . ?
C6 O3 1.361(9) . ?
C7 H7 0.9500 . ?
C7 O1 1.239(10) . ?
C8 H8A 0.9900 . ?
C8 H8B 0.9900 . ?
C8 O4 1.439(9) . ?
C9 H9 1.0000 . ?
C9 C10 1.532(10) . ?
C9 C11 1.531(10) . ?
C10 H10 1.0000 . ?
C10 O4 1.415(10) . ?
C10 O5 1.428(9) . ?
C11 H11A 0.9900 . ?
C11 H11B 0.9900 . ?
C11 C12 1.497(11) . ?
C12 C13 1.436(11) . ?
C12 C16 1.364(11) . ?
C13 O6 1.380(9) . ?
C13 O7 1.235(10) . ?
C14 C15 1.356(11) . ?
C14 C18 1.498(12) . ?
C14 O6 1.376(10) . ?
C15 C16 1.440(11) . ?
C15 C17 1.519(11) . ?
C16 O5 1.370(9) . ?
C17 H17C 0.9800 . ?
C17 H17A 0.9800 . ?
C17 H17B 0.9800 . ?
C18 H18A 0.9900 . ?
C18 H18B 0.9900 . ?
C18 C19 1.539(12) . ?
C19 H19A 0.9800 . ?
C19 H19B 0.9800 . ?
C19 H19C 0.9800 . ?
O2 H2 0.8400 . ?
O8 H8C 0.8701 . ?
O8 H8D 0.8695 . ?

loop_
_geom_hbond_atom_site_label_D
_geom_hbond_atom_site_label_H
_geom_hbond_atom_site_label_A
_geom_hbond_distance_DH
_geom_hbond_distance_HA
_geom_hbond_distance_DA
_geom_hbond_angle_DHA
_geom_hbond_site_symmetry_A
_geom_hbond_publ_flag
O2 H2 O1 0.84 1.88 2.620(8) 145.9 . yes

loop_
_geom_torsion_atom_site_label_1
_geom_torsion_atom_site_label_2
_geom_torsion_atom_site_label_3
_geom_torsion_atom_site_label_4
_geom_torsion
_geom_torsion_site_symmetry_1
_geom_torsion_site_symmetry_2
_geom_torsion_site_symmetry_3
_geom_torsion_site_symmetry_4
_geom_torsion_publ_flag
C1 C2 C3 C4 3.6(11) . . . . ?
C1 C2 C3 C8 -177.9(7) . . . . ?
C1 C6 O3 C1' 178.0(7) . . . . ?
C2 C1 C6 C5 -1.9(11) . . . . ?
C2 C1 C6 O3 179.7(7) . . . . ?
C2 C1 C7 O1 1.2(13) . . . . ?
C2 C3 C4 C5 -2.1(11) . . . . ?
C2 C3 C4 C9 175.3(7) . . . . ?
C2 C3 C8 O4 -164.1(6) . . . . ?
C3 C4 C5 C6 -1.3(11) . . . . ?
C3 C4 C9 C10 22.7(9) . . . . ?
C3 C4 C9 C11 -98.6(7) . . . . ?
C3 C8 O4 C10 -48.0(8) . . . . ?
C4 C3 C8 O4 14.4(10) . . . . ?
C4 C5 C6 C1 3.3(11) . . . . ?
C4 C5 C6 O3 -178.4(7) . . . . ?
C4 C9 C10 O4 -56.6(8) . . . . ?
C4 C9 C10 O5 -175.9(6) . . . . ?
C4 C9 C11 C12 155.1(6) . . . . ?
C5 C4 C9 C10 -159.8(7) . . . . ?
C5 C4 C9 C11 78.8(9) . . . . ?
C5 C6 O3 C1' -0.4(11) . . . . ?
C6 C1 C2 C3 -1.6(11) . . . . ?
C6 C1 C2 O2 -179.6(7) . . . . ?
C6 C1 C7 O1 -176.1(8) . . . . ?
C7 C1 C2 C3 -179.0(7) . . . . ?
C7 C1 C2 O2 3.1(12) . . . . ?
C7 C1 C6 C5 175.5(8) . . . . ?
C7 C1 C6 O3 -2.9(11) . . . . ?
C8 C3 C4 C5 179.4(7) . . . . ?
C8 C3 C4 C9 -3.2(10) . . . . ?
C9 C4 C5 C6 -178.7(7) . . . . ?
C9 C10 O4 C8 71.5(7) . . . . ?
C9 C10 O5 C16 46.6(9) . . . . ?
C9 C11 C12 C13 173.7(7) . . . . ?
C9 C11 C12 C16 -9.3(10) . . . . ?
C10 C9 C11 C12 34.6(9) . . . . ?
C11 C9 C10 O4 65.1(8) . . . . ?
C11 C9 C10 O5 -54.1(8) . . . . ?
C11 C12 C13 O6 177.6(7) . . . . ?
C11 C12 C13 O7 0.1(12) . . . . ?
C11 C12 C16 C15 179.1(7) . . . . ?
C11 C12 C16 O5 -0.3(11) . . . . ?
C12 C13 O6 C14 2.2(11) . . . . ?
C12 C16 O5 C10 -18.8(10) . . . . ?
C13 C12 C16 C15 -3.9(11) . . . . ?
C13 C12 C16 O5 176.7(7) . . . . ?
C14 C15 C16 C12 4.6(12) . . . . ?
C14 C15 C16 O5 -175.9(7) . . . . ?
C15 C14 C18 C19 118.2(10) . . . . ?
C15 C14 O6 C13 -1.5(12) . . . . ?
C15 C16 O5 C10 161.7(7) . . . . ?
C16 C12 C13 O6 0.4(11) . . . . ?
C16 C12 C13 O7 -177.1(8) . . . . ?
C17 C15 C16 C12 -176.4(8) . . . . ?
C17 C15 C16 O5 3.0(11) . . . . ?
C18 C14 C15 C16 176.3(8) . . . . ?
C18 C14 C15 C17 -2.6(14) . . . . ?
C18 C14 O6 C13 -179.9(7) . . . . ?
O2 C2 C3 C4 -178.4(6) . . . . ?
O2 C2 C3 C8 0.2(10) . . . . ?
O4 C10 O5 C16 -74.5(7) . . . . ?
O5 C10 O4 C8 -165.4(5) . . . . ?
O6 C14 C15 C16 -1.8(12) . . . . ?
O6 C14 C15 C17 179.3(8) . . . . ?
O6 C14 C18 C19 -63.5(9) . . . . ?
O7 C13 O6 C14 180.0(7) . . . . ?
